data_4075034
loop_
_publ_author_name
'Stapleton, Russell L.'
'Chai, Jianfang'
'Taylor, Nicholas J.'
'Collins, Scott'

_publ_section_title
;
 Ethylene Polymerization Using Discrete Nickel(II) Iminophosphonamide
 Complexes
;
_journal_issue 10
_journal_name_full Organometallics
_journal_page_first 2514
_journal_paper_doi 10.1021/om051103z
_journal_volume 25
_journal_year 2006
_chemical_formula_sum 'C21 H33 N2 Ni P Si2'
_chemical_formula_weight 459.35
_chemical_name_systematic
; 
 ? 
;
_space_group_IT_number 14
_symmetry_cell_setting monoclinic
_symmetry_space_group_name_Hall '-P 2ybc'
_symmetry_space_group_name_H-M 'P 1 21/c 1'
_atom_sites_solution_hydrogens geom
_atom_sites_solution_primary 'Patterson and Fourier'
_atom_sites_solution_secondary difmap
_audit_creation_method SHELXL-97
_cell_angle_alpha 90.00
_cell_angle_beta 110.413(1)
_cell_angle_gamma 90.00
_cell_formula_units_Z 4
_cell_length_a 14.6477(7)
_cell_length_b 9.5088(4)
_cell_length_c 18.5319(9)
_cell_measurement_reflns_used 7929
_cell_measurement_temperature 180(1)
_cell_measurement_theta_max 30.00
_cell_measurement_theta_min 2.35
_cell_volume 2419.07(19)
_computing_cell_refinement SAINT
_computing_data_collection SMART
_computing_data_reduction SAINT
_computing_molecular_graphics SHELXTL
_computing_publication_material SHELXTL
_computing_structure_refinement SHELXTL
_computing_structure_solution SHELXTL
_diffrn_ambient_temperature 180(1)
_diffrn_measured_fraction_theta_full 1.000
_diffrn_measured_fraction_theta_max 1.000
_diffrn_measurement_device_type 'Bruker APEX'
_diffrn_measurement_method Omega
_diffrn_radiation_monochromator graphite
_diffrn_radiation_source 'fine-focus sealed tube'
_diffrn_radiation_type MoK\a
_diffrn_radiation_wavelength 0.71073
_diffrn_reflns_av_R_equivalents 0.0693
_diffrn_reflns_av_sigmaI/netI 0.0444
_diffrn_reflns_limit_h_max 19
_diffrn_reflns_limit_h_min -19
_diffrn_reflns_limit_k_max 12
_diffrn_reflns_limit_k_min -12
_diffrn_reflns_limit_l_max 24
_diffrn_reflns_limit_l_min -24
_diffrn_reflns_number 26195
_diffrn_reflns_theta_full 28.28
_diffrn_reflns_theta_max 28.28
_diffrn_reflns_theta_min 1.48
_exptl_absorpt_coefficient_mu 0.976
_exptl_absorpt_correction_T_max 0.843
_exptl_absorpt_correction_T_min 0.754
_exptl_absorpt_correction_type integration
_exptl_absorpt_process_details 'Face-indexed analytical'
_exptl_crystal_colour 'Dark orange'
_exptl_crystal_density_diffrn 1.261
_exptl_crystal_density_method 'not measured'
_exptl_crystal_description 'Tabular prism fragment'
_exptl_crystal_F_000 976
_exptl_crystal_size_max 0.32
_exptl_crystal_size_mid 0.23
_exptl_crystal_size_min 0.22
_refine_diff_density_max 0.754
_refine_diff_density_min -0.549
_refine_diff_density_rms 0.085
_refine_ls_extinction_method none
_refine_ls_goodness_of_fit_ref 1.821
_refine_ls_hydrogen_treatment mixed
_refine_ls_matrix_type full
_refine_ls_number_parameters 250
_refine_ls_number_reflns 6014
_refine_ls_number_restraints 0
_refine_ls_restrained_S_all 1.821
_refine_ls_R_factor_all 0.0581
_refine_ls_R_factor_gt 0.0488
_refine_ls_shift/su_max 0.004
_refine_ls_shift/su_mean 0.000
_refine_ls_structure_factor_coef Fsqd
_refine_ls_weighting_details 'calc w=1/[\s^2^(Fo^2^)+(0.0100P)^2^+0.0000P] where P=(Fo^2^+2Fc^2^)/3'
_refine_ls_weighting_scheme calc
_refine_ls_wR_factor_gt 0.0871
_refine_ls_wR_factor_ref 0.0888
_reflns_number_gt 5093
_reflns_number_total 6014
_reflns_threshold_expression >2sigma(I)
_cod_data_source_file om051103zsi20051230_021347.cif
_cod_data_source_block ni1192m
_cod_depositor_comments
;
The following automatic conversions were performed:

'_symmetry_cell_setting' value 'Monoclinic' changed to 'monoclinic'
according to /home/saulius/struct/CIF-dictionaries/cif_core.dic
dictionary named 'cif_core.dic' version 2.4.1 from
2010-06-29.

'_exptl_absorpt_correction_type' value 'Integration'
changed to 'integration' according to
/home/saulius/struct/CIF-dictionaries/cif_core.dic dictionary named
'cif_core.dic' version 2.4.1 from 2010-06-29.

Automatic conversion script
Id: cif_fix_values 1715 2011-07-08 13:25:40Z adriana 
;
_cod_original_sg_symbol_H-M P2(1)/c
_cod_database_code 4075034

loop_
_symmetry_equiv_pos_as_xyz
'x, y, z'
'-x, y+1/2, -z+1/2'
'-x, -y, -z'
'x, -y-1/2, z-1/2'

loop_
_atom_site_label
_atom_site_type_symbol
_atom_site_fract_x
_atom_site_fract_y
_atom_site_fract_z
_atom_site_U_iso_or_equiv
_atom_site_adp_type
_atom_site_occupancy
_atom_site_symmetry_multiplicity
_atom_site_calc_flag
_atom_site_refinement_flags
Ni1 Ni 0.235330(18) 0.37883(3) 0.319736(15) 0.02775(9) Uani 1 1 d .
P1 P 0.23757(4) 0.61598(5) 0.38280(3) 0.02379(12) Uani 1 1 d .
Si1 Si 0.18847(5) 0.38597(6) 0.48264(4) 0.03858(16) Uani 1 1 d .
Si2 Si 0.32404(5) 0.65696(7) 0.25409(4) 0.03568(16) Uani 1 1 d .
N1 N 0.21044(11) 0.46571(16) 0.40778(9) 0.0267(4) Uani 1 1 d .
N2 N 0.26700(12) 0.57734(17) 0.30981(9) 0.0288(4) Uani 1 1 d .
C1 C 0.21467(19) 0.1722(2) 0.33153(17) 0.0531(7) Uani 1 1 d .
C2 C 0.2040(2) 0.2066(3) 0.25934(17) 0.0651(8) Uani 1 1 d .
C3 C 0.2718(2) 0.2802(3) 0.23906(15) 0.0561(7) Uani 1 1 d .
C4 C 0.33393(14) 0.7034(2) 0.45961(11) 0.0264(4) Uani 1 1 d .
C5 C 0.33747(15) 0.8475(2) 0.47069(12) 0.0327(5) Uani 1 1 d .
H5 H 0.2863 0.9049 0.4386 0.039 Uiso 1 1 calc R
C6 C 0.41509(16) 0.9092(2) 0.52831(13) 0.0395(5) Uani 1 1 d .
H6 H 0.4169 1.0083 0.5354 0.047 Uiso 1 1 calc R
C7 C 0.48907(16) 0.8272(2) 0.57495(13) 0.0400(5) Uani 1 1 d .
H7 H 0.5419 0.8695 0.6146 0.048 Uiso 1 1 calc R
C8 C 0.48715(16) 0.6839(3) 0.56466(14) 0.0469(6) Uani 1 1 d .
H8 H 0.5389 0.6274 0.5967 0.056 Uiso 1 1 calc R
C9 C 0.40973(16) 0.6222(2) 0.50751(13) 0.0401(6) Uani 1 1 d .
H9 H 0.4084 0.5230 0.5010 0.048 Uiso 1 1 calc R
C10 C 0.13855(13) 0.74292(19) 0.35870(12) 0.0264(4) Uani 1 1 d .
C11 C 0.09714(14) 0.7955(2) 0.28468(12) 0.0329(5) Uani 1 1 d .
H11 H 0.1189 0.7620 0.2452 0.039 Uiso 1 1 calc R
C12 C 0.02397(16) 0.8968(2) 0.26739(14) 0.0405(6) Uani 1 1 d .
H12 H -0.0033 0.9326 0.2165 0.049 Uiso 1 1 calc R
C13 C -0.00865(15) 0.9449(2) 0.32361(15) 0.0432(6) Uani 1 1 d .
H13 H -0.0588 1.0136 0.3116 0.052 Uiso 1 1 calc R
C14 C 0.03108(17) 0.8940(2) 0.39741(15) 0.0453(6) Uani 1 1 d .
H14 H 0.0084 0.9278 0.4364 0.054 Uiso 1 1 calc R
C15 C 0.10426(16) 0.7934(2) 0.41524(13) 0.0383(5) Uani 1 1 d .
H15 H 0.1312 0.7585 0.4664 0.046 Uiso 1 1 calc R
C16 C 0.1993(2) 0.5072(3) 0.56396(14) 0.0616(8) Uani 1 1 d .
H16X H 0.2637 0.5515 0.5814 0.092 Uiso 1 1 calc R
H16Y H 0.1910 0.4540 0.6065 0.092 Uiso 1 1 calc R
H16Z H 0.1489 0.5799 0.5468 0.092 Uiso 1 1 calc R
C17 C 0.2790(3) 0.2411(3) 0.52335(16) 0.0744(10) Uani 1 1 d .
H17X H 0.2634 0.1610 0.4878 0.112 Uiso 1 1 calc R
H17Y H 0.2763 0.2115 0.5732 0.112 Uiso 1 1 calc R
H17Z H 0.3447 0.2751 0.5302 0.112 Uiso 1 1 calc R
C18 C 0.0630(2) 0.3114(3) 0.44869(19) 0.0806(10) Uani 1 1 d .
H18X H 0.0154 0.3879 0.4316 0.121 Uiso 1 1 calc R
H18Y H 0.0523 0.2601 0.4909 0.121 Uiso 1 1 calc R
H18Z H 0.0553 0.2470 0.4057 0.121 Uiso 1 1 calc R
C19 C 0.2463(2) 0.6388(3) 0.15050(14) 0.0523(7) Uani 1 1 d .
H19X H 0.2299 0.5396 0.1386 0.078 Uiso 1 1 calc R
H19Y H 0.2819 0.6740 0.1182 0.078 Uiso 1 1 calc R
H19Z H 0.1864 0.6934 0.1403 0.078 Uiso 1 1 calc R
C20 C 0.34667(19) 0.8477(2) 0.27809(15) 0.0505(7) Uani 1 1 d .
H20X H 0.2848 0.8945 0.2720 0.076 Uiso 1 1 calc R
H20Y H 0.3761 0.8909 0.2434 0.076 Uiso 1 1 calc R
H20Z H 0.3910 0.8576 0.3314 0.076 Uiso 1 1 calc R
C21 C 0.44513(19) 0.5753(3) 0.26886(17) 0.0642(8) Uani 1 1 d .
H21X H 0.4861 0.5819 0.3233 0.096 Uiso 1 1 calc R
H21Y H 0.4767 0.6249 0.2375 0.096 Uiso 1 1 calc R
H21Z H 0.4362 0.4762 0.2534 0.096 Uiso 1 1 calc R
H1X H 0.2926 0.1318 0.3696 0.080 Uiso 1 1 d .
H1Y H 0.1572 0.1410 0.3449 0.080 Uiso 1 1 d .
H2 H 0.1334 0.2314 0.2100 0.080 Uiso 1 1 d .
H3X H 0.3430 0.2470 0.2705 0.080 Uiso 1 1 d .
H3Y H 0.2382 0.3136 0.1944 0.080 Uiso 1 1 d .

loop_
_atom_site_aniso_label
_atom_site_aniso_U_11
_atom_site_aniso_U_22
_atom_site_aniso_U_33
_atom_site_aniso_U_23
_atom_site_aniso_U_13
_atom_site_aniso_U_12
Ni1 0.03272(16) 0.02161(14) 0.02950(16) -0.00230(11) 0.01156(12) 0.00324(11)
P1 0.0265(3) 0.0196(3) 0.0268(3) 0.0007(2) 0.0112(2) 0.0022(2)
Si1 0.0615(4) 0.0250(3) 0.0384(4) 0.0033(3) 0.0290(3) 0.0004(3)
Si2 0.0435(4) 0.0335(3) 0.0383(4) 0.0078(3) 0.0247(3) 0.0064(3)
N1 0.0339(9) 0.0201(8) 0.0281(9) -0.0010(7) 0.0133(7) 0.0001(7)
N2 0.0347(9) 0.0246(9) 0.0313(9) -0.0006(7) 0.0169(8) 0.0011(7)
C1 0.0723(18) 0.0249(12) 0.074(2) -0.0100(13) 0.0413(16) -0.0057(12)
C2 0.107(2) 0.0295(14) 0.0610(19) -0.0151(13) 0.0315(18) 0.0040(15)
C3 0.086(2) 0.0365(14) 0.0535(17) -0.0124(12) 0.0347(15) 0.0082(14)
C4 0.0276(10) 0.0260(10) 0.0274(11) 0.0005(8) 0.0120(9) 0.0014(8)
C5 0.0326(11) 0.0250(11) 0.0382(12) 0.0012(9) 0.0096(10) 0.0004(9)
C6 0.0417(13) 0.0284(11) 0.0473(14) -0.0074(10) 0.0143(11) -0.0037(10)
C7 0.0332(12) 0.0437(13) 0.0395(13) -0.0079(11) 0.0083(10) -0.0058(10)
C8 0.0330(13) 0.0425(14) 0.0510(15) 0.0041(12) -0.0030(11) 0.0054(11)
C9 0.0380(12) 0.0267(11) 0.0469(14) 0.0010(10) 0.0039(11) 0.0056(10)
C10 0.0232(10) 0.0204(10) 0.0352(12) 0.0013(8) 0.0095(9) 0.0012(8)
C11 0.0310(11) 0.0309(11) 0.0337(12) -0.0025(9) 0.0074(9) 0.0009(9)
C12 0.0351(12) 0.0355(13) 0.0413(13) 0.0051(11) 0.0013(10) 0.0056(10)
C13 0.0274(12) 0.0286(12) 0.0680(17) -0.0006(12) 0.0096(11) 0.0051(9)
C14 0.0415(13) 0.0418(14) 0.0600(17) -0.0023(12) 0.0272(12) 0.0094(11)
C15 0.0409(13) 0.0391(13) 0.0386(13) 0.0061(11) 0.0186(11) 0.0117(10)
C16 0.114(2) 0.0410(15) 0.0450(16) 0.0018(12) 0.0466(16) 0.0019(15)
C17 0.132(3) 0.0463(17) 0.0517(18) 0.0196(14) 0.0399(19) 0.0343(17)
C18 0.092(2) 0.077(2) 0.101(3) -0.009(2) 0.069(2) -0.0357(19)
C19 0.0816(19) 0.0433(14) 0.0399(14) 0.0101(12) 0.0312(13) 0.0099(13)
C20 0.0610(16) 0.0419(14) 0.0587(17) 0.0064(12) 0.0335(14) -0.0117(12)
C21 0.0569(17) 0.0712(19) 0.083(2) 0.0267(17) 0.0477(16) 0.0200(15)

loop_
_atom_type_symbol
_atom_type_description
_atom_type_scat_dispersion_real
_atom_type_scat_dispersion_imag
_atom_type_scat_source
C C 0.0033 0.0016 'International Tables Vol C Tables 4.2.6.8 and 6.1.1.4'
H H 0.0000 0.0000 'International Tables Vol C Tables 4.2.6.8 and 6.1.1.4'
N N 0.0061 0.0033 'International Tables Vol C Tables 4.2.6.8 and 6.1.1.4'
Si Si 0.0817 0.0704 'International Tables Vol C Tables 4.2.6.8 and 6.1.1.4'
P P 0.1023 0.0942 'International Tables Vol C Tables 4.2.6.8 and 6.1.1.4'
Ni Ni 0.3393 1.1124 'International Tables Vol C Tables 4.2.6.8 and 6.1.1.4'

loop_
_geom_angle_atom_site_label_1
_geom_angle_atom_site_label_2
_geom_angle_atom_site_label_3
_geom_angle
C2 Ni1 N2 140.32(11)
C2 Ni1 N1 138.88(11)
N2 Ni1 N1 78.07(7)
C2 Ni1 C3 40.73(11)
N2 Ni1 C3 104.37(9)
N1 Ni1 C3 173.97(9)
C2 Ni1 C1 39.30(11)
N2 Ni1 C1 175.24(9)
N1 Ni1 C1 103.94(9)
C3 Ni1 C1 73.21(11)
N1 P1 N2 101.99(8)
N1 P1 C4 112.72(9)
N2 P1 C4 113.73(9)
N1 P1 C10 114.07(8)
N2 P1 C10 111.83(9)
C4 P1 C10 102.93(9)
N1 Si1 C16 113.35(9)
N1 Si1 C18 109.76(12)
C16 Si1 C18 107.74(13)
N1 Si1 C17 110.19(11)
C16 Si1 C17 106.29(13)
C18 Si1 C17 109.38(15)
N2 Si2 C21 111.45(10)
N2 Si2 C19 109.16(10)
C21 Si2 C19 108.64(13)
N2 Si2 C20 111.61(10)
C21 Si2 C20 106.75(13)
C19 Si2 C20 109.15(12)
P1 N1 Si1 140.42(10)
P1 N1 Ni1 89.91(7)
Si1 N1 Ni1 128.88(9)
P1 N2 Si2 137.71(11)
P1 N2 Ni1 89.97(8)
Si2 N2 Ni1 131.32(9)
C2 C1 Ni1 67.72(15)
C1 C2 C3 123.9(3)
C1 C2 Ni1 72.98(16)
C3 C2 Ni1 71.31(15)
C2 C3 Ni1 67.95(15)
C5 C4 C9 118.39(19)
C5 C4 P1 123.17(15)
C9 C4 P1 118.39(15)
C4 C5 C6 120.7(2)
C7 C6 C5 120.0(2)
C6 C7 C8 120.2(2)
C7 C8 C9 119.9(2)
C8 C9 C4 120.8(2)
C11 C10 C15 118.12(18)
C11 C10 P1 121.27(15)
C15 C10 P1 120.58(16)
C10 C11 C12 120.9(2)
C13 C12 C11 120.1(2)
C12 C13 C14 120.1(2)
C13 C14 C15 120.2(2)
C14 C15 C10 120.6(2)

loop_
_geom_bond_atom_site_label_1
_geom_bond_atom_site_label_2
_geom_bond_distance
Ni1 C2 1.946(2)
Ni1 N2 1.9676(16)
Ni1 N1 1.9730(15)
Ni1 C3 1.989(2)
Ni1 C1 2.011(2)
P1 N1 1.5944(16)
P1 N2 1.5993(17)
P1 C4 1.819(2)
P1 C10 1.8188(19)
Si1 N1 1.7071(16)
Si1 C16 1.860(2)
Si1 C18 1.862(3)
Si1 C17 1.879(3)
Si2 N2 1.7145(17)
Si2 C21 1.867(2)
Si2 C19 1.867(3)
Si2 C20 1.869(2)
C1 C2 1.332(4)
C2 C3 1.370(4)
C4 C5 1.385(3)
C4 C9 1.389(3)
C5 C6 1.389(3)
C6 C7 1.370(3)
C7 C8 1.375(3)
C8 C9 1.384(3)
C10 C11 1.385(3)
C10 C15 1.396(3)
C11 C12 1.393(3)
C12 C13 1.367(3)
C13 C14 1.374(3)
C14 C15 1.388(3)
